data_2011387
loop_
_publ_author_name
'Husebye, Steinar'
'T\"ornroos, Karl W.'

_publ_section_title
;<i>trans</i>-Tetrachlorobis(<i>N</i>,<i>N</i>'-dimethylimidazolidine-2-thione)tellurium(IV),
 a thiourea complex of tellurium with asymmetric Te---S bonds
;
_journal_issue 10
_journal_name_full 'Acta Crystallographica Section C'
_journal_page_first 1242
_journal_page_last 1244
_journal_paper_doi 10.1107/S0108270100009392
_journal_volume 56
_journal_year 2000
_chemical_formula_iupac '[Te Cl4 (C5 H10 N2 S)2]'
_chemical_formula_moiety 'C10 H20 Cl4 N4 S2 Te'
_chemical_formula_sum 'C10 H20 Cl4 N4 S2 Te'
_chemical_formula_weight 529.82
_chemical_melting_point 478.0(10)
_chemical_name_systematic
;
trans-Tetrachlorobis(N,N'-dimethylimidazolidine-2-thione)tellurium(IV)
;
_space_group_IT_number 33
_symmetry_cell_setting orthorhombic
_symmetry_space_group_name_Hall 'P 2c -2n'
_symmetry_space_group_name_H-M 'P n a 21'
_cell_angle_alpha 90.00
_cell_angle_beta 90.00
_cell_angle_gamma 90.00
_cell_formula_units_Z 8
_cell_length_a 14.2386(9)
_cell_length_b 9.4823(7)
_cell_length_c 28.063(2)
_cell_measurement_reflns_used 8192
_cell_measurement_temperature 100(2)
_cell_measurement_theta_max 32.41
_cell_measurement_theta_min 2.27
_cell_volume 3788.9(5)
_computing_cell_refinement 'SAINT (Bruker, 1998)'
_computing_data_collection 'SMART (Bruker, 1999)'
_computing_data_reduction SAINT
_computing_molecular_graphics SHELXTL
_computing_publication_material SHELXTL
_computing_structure_refinement 'SHELXTL (Sheldrick, 1997)'
_computing_structure_solution 'SHELXS97 (Sheldrick, 1990)'
_diffrn_ambient_temperature 100.0(10)
_diffrn_measured_fraction_theta_full .961
_diffrn_measurement_device_type 'Bruker SMART 2K CCD'
_diffrn_measurement_method '\w scans'
_diffrn_radiation_monochromator graphite
_diffrn_radiation_source 'normal-focus sealed tube'
_diffrn_radiation_type MoK\a
_diffrn_radiation_wavelength .71073
_diffrn_reflns_av_R_equivalents .033
_diffrn_reflns_av_sigmaI/netI .025
_diffrn_reflns_limit_h_max 20
_diffrn_reflns_limit_h_min -20
_diffrn_reflns_limit_k_max 14
_diffrn_reflns_limit_k_min -14
_diffrn_reflns_limit_l_max 40
_diffrn_reflns_limit_l_min -40
_diffrn_reflns_number 62390
_diffrn_reflns_theta_full 32.41
_diffrn_reflns_theta_max 32.41
_diffrn_reflns_theta_min 2.27
_diffrn_standards_decay_% 0
_exptl_absorpt_coefficient_mu 2.353
_exptl_absorpt_correction_T_max .843
_exptl_absorpt_correction_T_min .493
_exptl_absorpt_correction_type numerical
_exptl_absorpt_process_details '(SHELXTL; Sheldrick 1997)'
_exptl_crystal_colour red-brown
_exptl_crystal_density_diffrn 1.858
_exptl_crystal_density_method 'not measured'
_exptl_crystal_description plate
_exptl_crystal_F_000 2080
_exptl_crystal_size_max .35
_exptl_crystal_size_mid .17
_exptl_crystal_size_min .08
_refine_diff_density_max 1.24
_refine_diff_density_min -.70
_refine_ls_abs_structure_details 'Flack (1983)'
_refine_ls_abs_structure_Flack .296(10)
_refine_ls_extinction_method none
_refine_ls_goodness_of_fit_ref 1.182
_refine_ls_hydrogen_treatment constr
_refine_ls_matrix_type full
_refine_ls_number_parameters 388
_refine_ls_number_reflns 12745
_refine_ls_number_restraints 1
_refine_ls_restrained_S_all 1.182
_refine_ls_R_factor_all .029
_refine_ls_R_factor_gt .026
_refine_ls_shift/su_max .002
_refine_ls_shift/su_mean .000
_refine_ls_structure_factor_coef Fsqd
_refine_ls_weighting_details 'calc w = 1/[\s^2^(Fo^2^)+(0.0114P)^2^+3.9629P] where P=(Fo^2^+2Fc^2^)/3'
_refine_ls_weighting_scheme calc
_refine_ls_wR_factor_ref .052
_reflns_number_gt 12135
_reflns_number_total 12745
_reflns_threshold_expression I>2\s(I)
_cod_data_source_file av1048.cif
_cod_data_source_block I
_cod_depositor_comments
;
The following automatic conversions were performed:
'_geom_bond_publ_flag' value 'YES' changed to 'yes' according to
'/home/saulius/struct/CIF-dictionaries/cif_core.dic' dictionary named
'cif_core.dic' version 2.4.1 from 2010-06-29 (24 times).

Automatic conversion script
Id: cif_fix_enum 1527 2010-12-29 10:47:43Z saulius 

The following automatic conversions were performed:

'_chemical_melting_point' value '477-479' was changed to '478.0(10)'
- the average value was taken and precision was estimated.

Automatic conversion script
Id: cif_fix_values 1646 2011-03-28 12:23:43Z adriana 

The following automatic conversions were performed:

'_chemical_melting_point' value '477-479' was changed to '478.0(10)'
- the average value was taken and precision was
estimated.

'_geom_bond_publ_flag' value 'YES' changed to 'yes'
according to /home/saulius/struct/CIF-dictionaries/cif_core.dic
dictionary named 'cif_core.dic' version 2.4.1 from 2010-06-29 (24
times).

'_geom_angle_publ_flag' value 'YES' changed to 'yes'
according to /home/saulius/struct/CIF-dictionaries/cif_core.dic
dictionary named 'cif_core.dic' version 2.4.1 from 2010-06-29 (46
times).

Automatic conversion script
Id: cif_fix_values 1715 2011-07-08 13:25:40Z adriana 
;
_cod_original_cell_volume 3788.8(5)
_cod_database_code 2011387
_cod_database_fobs_code 2011387

loop_
_symmetry_equiv_pos_as_xyz
'x, y, z'
'-x, -y, z+1/2'
'x+1/2, -y+1/2, z'
'-x+1/2, y+1/2, z+1/2'

loop_
_atom_site_label
_atom_site_fract_x
_atom_site_fract_y
_atom_site_fract_z
_atom_site_U_iso_or_equiv
_atom_site_adp_type
_atom_site_calc_flag
_atom_site_refinement_flags
_atom_site_occupancy
_atom_site_disorder_assembly
_atom_site_disorder_group
_atom_site_type_symbol
Te11 .102760(11) .049734(16) .242349(5) .01306(3) Uani d . 1 . . Te
Cl11 .19498(5) .24040(7) .28532(2) .01974(12) Uani d . 1 . . Cl
Cl12 -.04698(5) .15363(7) .27557(2) .01874(12) Uani d . 1 . . Cl
Cl13 .25382(5) -.07279(7) .21541(3) .02271(13) Uani d . 1 . . Cl
Cl14 .00609(5) -.10731(7) .18858(3) .02074(13) Uani d . 1 . . Cl
S11 .10660(5) -.14988(8) .31852(3) .02094(14) Uani d . 1 . . S
S12 .09042(5) .19911(7) .16625(3) .01681(13) Uani d . 1 . . S
C11 .0148(2) -.0866(3) .35202(10) .0167(5) Uani d . 1 . . C
N11 .02363(17) .0077(3) .38712(9) .0189(5) Uani d . 1 . . N
N12 -.07546(18) -.1241(3) .34715(9) .0215(5) Uani d . 1 . . N
C12 -.0668(2) .0367(4) .40969(12) .0264(6) Uani d . 1 . . C
H12A -.0783 .1394 .4121 .040 Uiso calc R 1 . . H
H12B -.0699 -.0054 .4419 .040 Uiso calc R 1 . . H
N13 .09355(17) .4661(3) .20159(10) .0186(5) Uani d . 1 . . N
C13 -.1368(2) -.0331(4) .37618(13) .0261(7) Uani d . 1 . . C
H13A -.1837 -.0893 .3940 .039 Uiso calc R 1 . . H
H13B -.1697 .0375 .3563 .039 Uiso calc R 1 . . H
N14 .23302(18) .3861(3) .18049(9) .0187(5) Uani d . 1 . . N
C14 .1109(2) .0654(4) .40609(13) .0261(7) Uani d . 1 . . C
H14A .1340 .0045 .4318 .039 Uiso calc R 1 . . H
H14B .0995 .1603 .4186 .039 Uiso calc R 1 . . H
H14C .1580 .0701 .3806 .039 Uiso calc R 1 . . H
C15 -.1152(3) -.2067(4) .30815(13) .0322(8) Uani d . 1 . . C
H15A -.1345 -.1433 .2824 .048 Uiso calc R 1 . . H
H15B -.1698 -.2594 .3197 .048 Uiso calc R 1 . . H
H15C -.0678 -.2728 .2962 .048 Uiso calc R 1 . . H
C16 .1419(2) .3583(3) .18368(9) .0153(5) Uani d . 1 . . C
C17 .1573(2) .5826(3) .21488(11) .0212(6) Uani d . 1 . . C
H17A .1552 .6008 .2496 .032 Uiso calc R 1 . . H
H17B .1410 .6703 .1976 .032 Uiso calc R 1 . . H
C18 .2539(2) .5272(3) .19957(14) .0288(7) Uani d . 1 . . C
H18A .2821 .5884 .1748 .043 Uiso calc R 1 . . H
H18B .2973 .5214 .2271 .043 Uiso calc R 1 . . H
C19 -.0080(2) .4812(3) .20461(11) .0219(6) Uani d . 1 . . C
H19A -.0372 .4362 .1769 .033 Uiso calc R 1 . . H
H19B -.0244 .5816 .2051 .033 Uiso calc R 1 . . H
H19C -.0307 .4361 .2338 .033 Uiso calc R 1 . . H
C20 .3079(2) .2915(4) .16581(12) .0259(6) Uani d . 1 . . C
H20A .2828 .1960 .1620 .039 Uiso calc R 1 . . H
H20B .3573 .2909 .1901 .039 Uiso calc R 1 . . H
H20C .3342 .3239 .1354 .039 Uiso calc R 1 . . H
Te21 .138523(11) .557250(16) .015710(5) .01283(3) Uani d . 1 . . Te
Cl21 .22824(5) .75222(7) -.02688(2) .01925(12) Uani d . 1 . . Cl
Cl22 -.01340(5) .66041(7) -.01499(2) .01786(12) Uani d . 1 . . Cl
Cl23 .29155(5) .43233(7) .03818(3) .02160(13) Uani d . 1 . . Cl
Cl24 .04532(5) .39547(7) .06921(3) .02001(13) Uani d . 1 . . Cl
S21 .13812(5) .35895(8) -.05901(3) .01981(14) Uani d . 1 . . S
S22 .12815(5) .70077(7) .09389(3) .01634(12) Uani d . 1 . . S
C21 .0453(2) .4235(3) -.09225(9) .0169(5) Uani d . 1 . . C
N21 -.04472(18) .3872(3) -.08706(9) .0213(5) Uani d . 1 . . N
N22 .05509(17) .5172(3) -.12749(9) .0190(5) Uani d . 1 . . N
C22 -.1059(2) .4772(4) -.11634(12) .0237(6) Uani d . 1 . . C
H22A -.1397 .5473 -.0966 .036 Uiso calc R 1 . . H
H22B -.1521 .4204 -.1344 .036 Uiso calc R 1 . . H
N23 .27336(17) .8832(3) .08132(9) .0197(5) Uani d . 1 . . N
C23 -.0352(2) .5490(4) -.14982(12) .0260(6) Uani d . 1 . . C
H23A -.0387 .5091 -.1824 .039 Uiso calc R 1 . . H
H23B -.0461 .6520 -.1514 .039 Uiso calc R 1 . . H
N24 .13501(17) .9715(3) .06211(10) .0200(5) Uani d . 1 . . N
C24 -.0842(3) .3035(4) -.04857(13) .0328(8) Uani d . 1 . . C
H24A -.0336 .2534 -.0320 .049 Uiso calc R 1 . . H
H24B -.1288 .2350 -.0617 .049 Uiso calc R 1 . . H
H24C -.1168 .3656 -.0261 .049 Uiso calc R 1 . . H
C25 .1425(2) .5731(3) -.14643(12) .0232(6) Uani d . 1 . . C
H25A .1954 .5187 -.1337 .035 Uiso calc R 1 . . H
H25B .1491 .6722 -.1371 .035 Uiso calc R 1 . . H
H25C .1420 .5660 -.1813 .035 Uiso calc R 1 . . H
C26 .1819(2) .8599(3) .07796(10) .0164(5) Uani d . 1 . . C
C27 .2963(2) 1.0257(3) .06424(15) .0304(7) Uani d . 1 . . C
H27A .3385 1.0218 .0362 .046 Uiso calc R 1 . . H
H27B .3266 1.0822 .0896 .046 Uiso calc R 1 . . H
C28 .2006(2) 1.0870(3) .05085(11) .0232(6) Uani d . 1 . . C
H28A .1863 1.1722 .0699 .035 Uiso calc R 1 . . H
H28B .1981 1.1115 .0166 .035 Uiso calc R 1 . . H
C29 .3464(2) .7863(3) .09644(12) .0252(6) Uani d . 1 . . C
H29A .3626 .8051 .1298 .038 Uiso calc R 1 . . H
H29B .4021 .7992 .0764 .038 Uiso calc R 1 . . H
H29C .3237 .6892 .0933 .038 Uiso calc R 1 . . H
C30 .0339(2) .9864(3) .05649(11) .0204(6) Uani d . 1 . . C
H30A .0190 1.0013 .0228 .031 Uiso calc R 1 . . H
H30B .0120 1.0674 .0751 .031 Uiso calc R 1 . . H
H30C .0027 .9006 .0678 .031 Uiso calc R 1 . . H

loop_
_atom_site_aniso_label
_atom_site_aniso_U_11
_atom_site_aniso_U_22
_atom_site_aniso_U_33
_atom_site_aniso_U_12
_atom_site_aniso_U_13
_atom_site_aniso_U_23
Te11 .01380(7) .01233(6) .01304(7) .00043(5) -.00038(6) -.00010(7)
Cl11 .0202(3) .0208(3) .0182(3) -.0011(2) -.0039(2) -.0011(2)
Cl12 .0185(3) .0176(3) .0200(3) .0027(2) .0018(2) -.0010(2)
Cl13 .0175(3) .0197(3) .0310(4) .0022(2) .0033(3) -.0016(3)
Cl14 .0218(3) .0175(3) .0229(3) -.0002(2) -.0023(2) -.0040(2)
S11 .0261(4) .0187(3) .0180(3) .0050(3) .0049(3) .0018(3)
S12 .0207(3) .0155(3) .0142(3) -.0017(2) -.0028(2) -.0001(2)
C11 .0139(13) .0172(12) .0189(13) -.0008(9) -.0007(10) .0023(10)
N11 .0126(11) .0255(12) .0186(11) .0009(9) -.0003(8) -.0039(9)
N12 .0208(13) .0217(12) .0219(12) -.0037(9) -.0027(9) .0040(9)
C12 .0182(14) .0362(17) .0249(15) .0033(12) .0048(11) -.0010(13)
N13 .0169(12) .0151(11) .0239(13) -.0003(8) -.0050(9) .0011(9)
C13 .0161(16) .0320(16) .0302(17) .0005(11) .0009(11) .0101(13)
N14 .0175(12) .0184(11) .0202(12) -.0001(9) -.0007(9) .0010(9)
C14 .0197(16) .0304(16) .0282(17) -.0004(11) -.0038(11) -.0074(13)
C15 .0377(19) .0295(16) .0295(17) -.0119(14) -.0168(15) .0061(13)
C16 .0184(13) .0163(11) .0110(10) -.0020(10) -.0021(9) .0039(9)
C17 .0235(14) .0170(12) .0232(13) -.0046(10) -.0018(11) -.0004(10)
C18 .0220(15) .0214(15) .0432(19) -.0041(11) -.0074(13) .0037(13)
C19 .0184(13) .0201(13) .0272(15) -.0008(10) .0008(11) .0008(11)
C20 .0184(15) .0331(16) .0263(15) .0039(12) .0004(11) .0009(12)
Te21 .01326(7) .01263(6) .01262(6) .00061(5) .00023(6) .00041(7)
Cl21 .0195(3) .0205(3) .0178(3) -.0021(2) .0029(2) .0020(2)
Cl22 .0163(3) .0176(3) .0197(3) .0023(2) -.0026(2) .0008(2)
Cl23 .0177(3) .0199(3) .0273(3) .0028(2) -.0025(2) .0027(3)
Cl24 .0207(3) .0171(3) .0223(3) -.0004(2) .0015(2) .0050(2)
S21 .0235(4) .0199(3) .0160(3) .0040(2) -.0038(2) -.0017(3)
S22 .0191(3) .0170(3) .0129(3) -.0017(2) .0018(2) -.0005(2)
C21 .0222(14) .0159(12) .0125(11) -.0016(9) -.0016(9) -.0045(9)
N21 .0168(13) .0252(12) .0218(12) -.0037(9) .0040(9) -.0048(10)
N22 .0161(12) .0249(12) .0158(11) .0004(9) -.0001(9) .0033(9)
C22 .0152(15) .0284(15) .0275(16) .0000(10) -.0008(11) -.0074(13)
N23 .0160(12) .0235(12) .0197(11) -.0026(9) .0000(9) -.0031(9)
C23 .0183(14) .0367(17) .0229(14) .0048(12) -.0039(11) .0017(13)
N24 .0196(13) .0158(10) .0247(13) .0004(8) .0050(9) -.0011(9)
C24 .038(2) .0327(17) .0279(17) -.0161(15) .0113(14) -.0043(13)
C25 .0189(16) .0273(15) .0234(15) -.0012(11) .0035(11) .0049(12)
C26 .0165(13) .0193(12) .0136(12) -.0033(10) .0041(10) -.0042(9)
C27 .0216(16) .0170(13) .053(2) -.0043(11) .0110(14) -.0051(13)
C28 .0272(16) .0165(12) .0258(14) -.0067(11) .0062(12) .0000(10)
C29 .0184(14) .0285(15) .0288(15) -.0004(11) -.0005(12) -.0034(12)
C30 .0219(15) .0184(13) .0209(14) .0045(10) -.0006(11) -.0007(10)

loop_
_atom_type_symbol
_atom_type_description
_atom_type_scat_dispersion_real
_atom_type_scat_dispersion_imag
_atom_type_scat_source
C C .0033 .0016 'International Tables Vol C Tables 4.2.6.8 and 6.1.1.4'
H H .0000 .0000 'International Tables Vol C Tables 4.2.6.8 and 6.1.1.4'
N N .0061 .0033 'International Tables Vol C Tables 4.2.6.8 and 6.1.1.4'
O O .0106 .0060 'International Tables Vol C Tables 4.2.6.8 and 6.1.1.4'
S S .1246 .1234 'International Tables Vol C Tables 4.2.6.8 and 6.1.1.4'

loop_
_geom_angle_atom_site_label_1
_geom_angle_atom_site_label_2
_geom_angle_atom_site_label_3
_geom_angle
_geom_angle_publ_flag
Cl11 Te11 Cl13 91.66(2) yes
Cl12 Te11 Cl11 89.06(2) yes
Cl12 Te11 Cl13 174.40(2) yes
Cl12 Te11 Cl14 89.45(2) yes
Cl14 Te11 Cl11 169.94(2) yes
Cl14 Te11 Cl13 90.80(2) yes
Cl11 Te11 S11 96.12(2) yes
Cl12 Te11 S11 89.91(2) yes
Cl13 Te11 S11 84.49(2) yes
Cl14 Te11 S11 93.83(2) yes
Cl11 Te11 S12 92.15(2) yes
Cl12 Te11 S12 91.95(2) yes
Cl13 Te11 S12 93.57(2) yes
Cl14 Te11 S12 77.96(2) yes
S12 Te11 S11 171.55(2) yes
C11 S11 Te11 99.41(10) yes
C16 S12 Te11 102.41(9) yes
N11 C11 S11 124.5(2) yes
N11 C11 N12 110.0(3) yes
N12 C11 S11 125.5(2) yes
C11 N11 C14 126.9(3) ?
C11 N11 C12 111.3(2) ?
C14 N11 C12 121.5(3) ?
C11 N12 C15 126.1(3) ?
C11 N12 C13 110.9(3) ?
C15 N12 C13 119.9(3) ?
N11 C12 C13 103.2(3) ?
C16 N13 C19 127.7(2) ?
C16 N13 C17 110.6(2) ?
C19 N13 C17 121.4(2) ?
N12 C13 C12 102.0(2) ?
C16 N14 C20 127.9(3) ?
C16 N14 C18 110.7(2) ?
C20 N14 C18 121.0(3) ?
N13 C16 S12 123.6(2) yes
N14 C16 S12 124.2(2) yes
N14 C16 N13 112.2(2) yes
N13 C17 C18 102.9(2) ?
N14 C18 C17 103.4(2) ?
Cl21 Te21 Cl23 91.41(2) yes
Cl22 Te21 Cl21 89.33(2) yes
Cl22 Te21 Cl23 173.05(2) yes
Cl24 Te21 Cl22 89.31(2) yes
Cl24 Te21 Cl21 170.01(2) yes
Cl24 Te21 Cl23 91.13(2) yes
Cl21 Te21 S21 97.84(2) yes
Cl22 Te21 S21 90.16(2) yes
Cl23 Te21 S21 82.89(2) yes
Cl24 Te21 S21 92.06(2) yes
Cl21 Te21 S22 92.57(2) yes
Cl22 Te21 S22 92.10(2) yes
Cl23 Te21 S22 94.77(2) yes
Cl24 Te21 S22 77.59(2) yes
S22 Te21 S21 169.38(2) yes
C21 S21 Te21 99.59(9) yes
C26 S22 Te21 102.25(9) yes
N21 C21 S21 125.7(2) yes
N21 C21 N22 110.6(2) yes
N22 C21 S21 123.7(2) yes
C21 N21 C24 126.4(3) ?
C21 N21 C22 110.9(3) ?
C24 N21 C22 120.2(3) ?
C21 N22 C25 127.0(3) ?
C21 N22 C23 111.3(2) ?
C25 N22 C23 121.4(3) ?
N21 C22 C23 102.2(2) ?
C26 N23 C29 128.3(3) ?
C26 N23 C27 110.4(3) ?
C29 N23 C27 121.2(2) ?
N22 C23 C22 102.9(2) ?
C26 N24 C30 127.7(3) ?
C26 N24 C28 110.2(2) ?
C30 N24 C28 122.1(3) ?
N23 C26 S22 123.8(2) yes
N24 C26 S22 123.6(2) yes
N23 C26 N24 112.6(3) yes
N23 C27 C28 103.4(2) ?
N24 C28 C27 103.3(2) ?

loop_
_geom_bond_atom_site_label_1
_geom_bond_atom_site_label_2
_geom_bond_site_symmetry_2
_geom_bond_distance
_geom_bond_publ_flag
Te11 Cl11 . 2.5392(7) yes
Te11 Cl12 . 2.5270(7) yes
Te11 Cl13 . 2.5589(7) yes
Te11 Cl14 . 2.5276(7) yes
Te11 S11 . 2.8557(8) yes
Te11 S12 . 2.5686(7) yes
S11 C11 . 1.718(3) yes
S12 C16 . 1.747(3) yes
C11 N11 . 1.337(4) yes
C11 N12 . 1.341(4) yes
N11 C14 . 1.459(4) ?
N11 C12 . 1.460(4) ?
N12 C15 . 1.460(4) ?
N12 C13 . 1.473(4) ?
C12 C13 . 1.522(5) ?
N13 C16 . 1.331(4) yes
N13 C19 . 1.455(4) ?
N13 C17 . 1.477(4) ?
N14 C16 . 1.328(4) yes
N14 C20 . 1.453(4) ?
N14 C18 . 1.472(4) ?
C17 C18 . 1.535(5) ?
Te21 Cl21 . 2.5453(7) yes
Te21 Cl22 . 2.5256(7) yes
Te21 Cl23 . 2.5589(7) yes
Te21 Cl24 . 2.5236(7) yes
Te21 S21 . 2.8165(8) yes
Te21 S22 . 2.5859(7) yes
S21 C21 . 1.730(3) yes
S22 C26 . 1.750(3) yes
C21 N21 . 1.335(4) yes
C21 N22 . 1.337(4) yes
N21 C24 . 1.453(4) ?
N21 C22 . 1.471(4) ?
N22 C25 . 1.453(4) ?
N22 C23 . 1.461(4) ?
C22 C23 . 1.536(5) ?
N23 C26 . 1.325(4) yes
N23 C29 . 1.451(4) ?
N23 C27 . 1.470(4) ?
N24 C26 . 1.328(4) yes
N24 C30 . 1.455(4) ?
N24 C28 . 1.474(4) ?
C27 C28 . 1.529(5) ?

loop_
_geom_torsion_atom_site_label_1
_geom_torsion_atom_site_label_2
_geom_torsion_atom_site_label_3
_geom_torsion_atom_site_label_4
_geom_torsion
Cl12 Te11 S11 C11 -6.81(10)
Cl14 Te11 S11 C11 -96.26(10)
Cl11 Te11 S11 C11 82.23(10)
Cl13 Te11 S11 C11 173.31(10)
S12 Te11 S11 C11 -109.58(18)
Cl12 Te11 S12 C16 84.49(10)
Cl14 Te11 S12 C16 173.51(10)
Cl11 Te11 S12 C16 -4.64(10)
Cl13 Te11 S12 C16 -96.43(10)
S11 Te11 S12 C16 -172.89(17)
Te11 S11 C11 N11 -91.2(3)
Te11 S11 C11 N12 89.0(3)
N12 C11 N11 C14 174.5(3)
S11 C11 N11 C14 -5.3(5)
N12 C11 N11 C12 1.6(3)
S11 C11 N11 C12 -178.2(2)
N11 C11 N12 C15 169.5(3)
S11 C11 N12 C15 -10.6(4)
N11 C11 N12 C13 9.3(3)
S11 C11 N12 C13 -170.9(2)
C11 N11 C12 C13 -11.1(3)
C14 N11 C12 C13 175.6(3)
C11 N12 C13 C12 -15.5(3)
C15 N12 C13 C12 -177.1(3)
N11 C12 C13 N12 15.1(3)
C20 N14 C16 N13 175.5(3)
C18 N14 C16 N13 2.1(3)
C20 N14 C16 S12 -4.8(4)
C18 N14 C16 S12 -178.1(2)
C19 N13 C16 N14 171.4(3)
C17 N13 C16 N14 -2.9(3)
C19 N13 C16 S12 -8.3(4)
C17 N13 C16 S12 177.4(2)
Te11 S12 C16 N14 88.4(2)
Te11 S12 C16 N13 -91.8(2)
C16 N13 C17 C18 2.3(3)
C19 N13 C17 C18 -172.4(3)
C16 N14 C18 C17 -.5(3)
C20 N14 C18 C17 -174.4(3)
N13 C17 C18 N14 -1.0(3)
Cl24 Te21 S21 C21 97.48(10)
Cl22 Te21 S21 C21 8.17(10)
Cl21 Te21 S21 C21 -81.18(10)
Cl23 Te21 S21 C21 -171.63(10)
S22 Te21 S21 C21 110.52(15)
Cl24 Te21 S22 C26 -175.63(11)
Cl22 Te21 S22 C26 -86.80(11)
Cl21 Te21 S22 C26 2.63(11)
Cl23 Te21 S22 C26 94.26(11)
S21 Te21 S22 C26 171.03(15)
Te21 S21 C21 N21 -89.7(2)
Te21 S21 C21 N22 91.0(2)
N22 C21 N21 C24 -171.0(3)
S21 C21 N21 C24 9.7(4)
N22 C21 N21 C22 -8.8(3)
S21 C21 N21 C22 171.8(2)
N21 C21 N22 C25 -174.6(3)
S21 C21 N22 C25 4.8(4)
N21 C21 N22 C23 -.9(3)
S21 C21 N22 C23 178.5(2)
C21 N21 C22 C23 14.0(3)
C24 N21 C22 C23 177.4(3)
C21 N22 C23 C22 9.5(3)
C25 N22 C23 C22 -176.4(3)
N21 C22 C23 N22 -13.4(3)
C29 N23 C26 N24 -179.0(3)
C27 N23 C26 N24 -2.5(4)
C29 N23 C26 S22 2.3(4)
C27 N23 C26 S22 178.8(2)
C30 N24 C26 N23 -176.4(3)
C28 N24 C26 N23 2.6(3)
C30 N24 C26 S22 2.3(4)
C28 N24 C26 S22 -178.7(2)
Te21 S22 C26 N23 -88.2(2)
Te21 S22 C26 N24 93.3(2)
C26 N23 C27 C28 1.4(3)
C29 N23 C27 C28 178.1(3)
C26 N24 C28 C27 -1.6(3)
C30 N24 C28 C27 177.5(3)
N23 C27 C28 N24 .1(3)
